data_7211756
loop_
_publ_author_name
'Babashkina, Maria G.'
'Safin, Damir A.'
'Bolte, Michael'
'Klein, Axel'

_publ_section_title
;
 Copper(I) complexes with N-thiophosphorylated thioureas and phosphines
 with versatile structures and luminescence
;
_journal_issue 1
_journal_name_full CrystEngComm
_journal_page_first 134
_journal_paper_doi 10.1039/b914163d
_journal_volume 12
_journal_year 2010
_chemical_formula_moiety 'C47 H54 Cu N2 O2 P3 S2'
_chemical_formula_sum 'C47 H54 Cu N2 O2 P3 S2'
_chemical_formula_weight 899.49
_chemical_name_common
;
Bis(triphenylphosphine-P)(N-diisopropoxythiophosphoryl-N`-
tert-buthylthiocarbamido-S,S`)copper(i)
;
_chemical_name_systematic
;
?
;
_space_group_IT_number 14
_symmetry_cell_setting monoclinic
_symmetry_space_group_name_Hall '-P 2yn'
_symmetry_space_group_name_H-M 'P 1 21/n 1'
_atom_sites_solution_hydrogens difmap
_atom_sites_solution_primary direct
_atom_sites_solution_secondary difmap
_audit_creation_method SHELXL-97
_cell_angle_alpha 90.00
_cell_angle_beta 111.0930(10)
_cell_angle_gamma 90.00
_cell_formula_units_Z 4
_cell_length_a 13.0066(8)
_cell_length_b 21.6122(13)
_cell_length_c 17.6985(11)
_cell_measurement_reflns_used 9889
_cell_measurement_temperature 293(2)
_cell_measurement_theta_max 28.27
_cell_measurement_theta_min 2.52
_cell_volume 4641.7(5)
_computing_cell_refinement 'Bruker SMART'
_computing_data_collection 'Bruker SMART'
_computing_data_reduction 'Bruker SAINT'
_computing_molecular_graphics 'Bruker SHELXTL'
_computing_publication_material 'Bruker SHELXTL'
_computing_structure_refinement 'SHELXL-97 (Sheldrick, 1997)'
_computing_structure_solution 'Bruker SHELXTL'
_diffrn_ambient_temperature 293(2)
_diffrn_measured_fraction_theta_full 0.967
_diffrn_measured_fraction_theta_max 0.967
_diffrn_measurement_device_type 'CCD area detector'
_diffrn_measurement_method 'phi and omega scans'
_diffrn_radiation_monochromator graphite
_diffrn_radiation_source 'fine-focus sealed tube'
_diffrn_radiation_type MoK\a
_diffrn_radiation_wavelength 0.71073
_diffrn_reflns_av_R_equivalents 0.0239
_diffrn_reflns_av_sigmaI/netI 0.0241
_diffrn_reflns_limit_h_max 16
_diffrn_reflns_limit_h_min -17
_diffrn_reflns_limit_k_max 27
_diffrn_reflns_limit_k_min -27
_diffrn_reflns_limit_l_max 22
_diffrn_reflns_limit_l_min -22
_diffrn_reflns_number 38749
_diffrn_reflns_theta_full 27.99
_diffrn_reflns_theta_max 27.99
_diffrn_reflns_theta_min 1.92
_exptl_absorpt_coefficient_mu 0.703
_exptl_absorpt_correction_T_max 0.8169
_exptl_absorpt_correction_T_min 0.8169
_exptl_absorpt_correction_type multi-scan
_exptl_absorpt_process_details sadabs
_exptl_crystal_colour colorless
_exptl_crystal_density_diffrn 1.287
_exptl_crystal_density_method 'not measured'
_exptl_crystal_description prism
_exptl_crystal_F_000 1888
_exptl_crystal_size_max 0.30
_exptl_crystal_size_mid 0.30
_exptl_crystal_size_min 0.30
_refine_diff_density_max 0.343
_refine_diff_density_min -0.318
_refine_diff_density_rms 0.043
_refine_ls_extinction_method none
_refine_ls_goodness_of_fit_ref 1.017
_refine_ls_hydrogen_treatment refall
_refine_ls_matrix_type full
_refine_ls_number_parameters 730
_refine_ls_number_reflns 10826
_refine_ls_number_restraints 0
_refine_ls_restrained_S_all 1.017
_refine_ls_R_factor_all 0.0453
_refine_ls_R_factor_gt 0.0320
_refine_ls_shift/su_max 0.002
_refine_ls_shift/su_mean 0.000
_refine_ls_structure_factor_coef Fsqd
_refine_ls_weighting_details 'calc w=1/[\s^2^(Fo^2^)+(0.0468P)^2^+1.0433P] where P=(Fo^2^+2Fc^2^)/3'
_refine_ls_weighting_scheme calc
_refine_ls_wR_factor_gt 0.0806
_refine_ls_wR_factor_ref 0.0885
_reflns_number_gt 8635
_reflns_number_total 10826
_reflns_threshold_expression >2sigma(I)
_cod_data_source_file b914163d.txt
_cod_data_source_block z220_abs
_cod_depositor_comments
;
The following automatic conversions were performed:

'_symmetry_cell_setting' value 'Monoclinic' changed to 'monoclinic'
according to /home/saulius/struct/CIF-dictionaries/cif_core.dic
dictionary named 'cif_core.dic' version 2.4.2 from 2011-04-26.

Automatic conversion script
Id: cif_fix_values 1891 2012-01-12 08:04:46Z andrius 
;
_cod_original_sg_symbol_H-M P2(1)/n
_cod_database_code 7211756

loop_
_symmetry_equiv_pos_as_xyz
'x, y, z'
'-x+1/2, y+1/2, -z+1/2'
'-x, -y, -z'
'x-1/2, -y-1/2, z-1/2'

loop_
_atom_site_label
_atom_site_type_symbol
_atom_site_fract_x
_atom_site_fract_y
_atom_site_fract_z
_atom_site_U_iso_or_equiv
_atom_site_adp_type
_atom_site_occupancy
_atom_site_symmetry_multiplicity
_atom_site_calc_flag
C1 C 0.98268(14) 0.02723(7) 0.15844(10) 0.0368(3) Uani 1 1 d
C1A C 1.21585(13) 0.25299(8) 0.22623(10) 0.0389(4) Uani 1 1 d
C1B C 0.72234(16) 0.11842(9) 0.21327(13) 0.0517(5) Uani 1 1 d
C2A C 1.27681(17) 0.19918(10) 0.24272(16) 0.0611(6) Uani 1 1 d
C2B C 0.7577(3) 0.06116(11) 0.2481(2) 0.0858(9) Uani 1 1 d
C3 C 0.90693(18) -0.07668(9) 0.09235(11) 0.0525(5) Uani 1 1 d
C3A C 1.3802(2) 0.19847(13) 0.2368(2) 0.0842(9) Uani 1 1 d
C3B C 0.6837(4) 0.01149(15) 0.2302(4) 0.1244(17) Uani 1 1 d
C4 C 1.0163(3) -0.10829(14) 0.1035(2) 0.0789(8) Uani 1 1 d
C4A C 1.42335(18) 0.25045(13) 0.21508(16) 0.0696(7) Uani 1 1 d
C4B C 0.5775(4) 0.0195(2) 0.1775(3) 0.1225(17) Uani 1 1 d
C5 C 0.8617(4) -0.09874(16) 0.1551(2) 0.0867(9) Uani 1 1 d
C5A C 1.36437(17) 0.30422(11) 0.19897(13) 0.0551(5) Uani 1 1 d
C5B C 0.5430(3) 0.0752(2) 0.1415(2) 0.1036(12) Uani 1 1 d
C6 C 0.8272(3) -0.09031(16) 0.00644(18) 0.0853(9) Uani 1 1 d
C6A C 1.26044(16) 0.30546(9) 0.20357(12) 0.0478(4) Uani 1 1 d
C6B C 0.6150(2) 0.12510(15) 0.15933(17) 0.0714(7) Uani 1 1 d
C7 C 1.3022(2) 0.00534(10) 0.27665(15) 0.0592(5) Uani 1 1 d
C7A C 1.09755(15) 0.31102(8) 0.31491(11) 0.0415(4) Uani 1 1 d
C7B C 0.80291(14) 0.20186(8) 0.34323(10) 0.0402(4) Uani 1 1 d
C8 C 1.4209(2) 0.02116(17) 0.3260(2) 0.0810(8) Uani 1 1 d
C8A C 1.20122(18) 0.32797(10) 0.36926(12) 0.0513(5) Uani 1 1 d
C8B C 0.89318(19) 0.22231(10) 0.40803(12) 0.0529(5) Uani 1 1 d
C9 C 1.2757(3) 0.01276(19) 0.18732(19) 0.0831(8) Uani 1 1 d
C9A C 1.2111(2) 0.36498(11) 0.43551(13) 0.0648(6) Uani 1 1 d
C9B C 0.8808(3) 0.24071(12) 0.47974(14) 0.0704(7) Uani 1 1 d
C10 C 1.1185(4) -0.0542(3) 0.4882(3) 0.1228(17) Uani 1 1 d
C10A C 1.1199(3) 0.38576(11) 0.44892(15) 0.0696(7) Uani 1 1 d
C10B C 0.7797(3) 0.23794(12) 0.48728(15) 0.0711(7) Uani 1 1 d
C11 C 1.1974(2) -0.02605(10) 0.45430(12) 0.0612(6) Uani 1 1 d
C11A C 1.0168(3) 0.36938(11) 0.39633(17) 0.0704(7) Uani 1 1 d
C11B C 0.6902(2) 0.21618(12) 0.42441(15) 0.0673(6) Uani 1 1 d
C12 C 1.3031(3) -0.0623(2) 0.4780(2) 0.0961(11) Uani 1 1 d
C12A C 1.0057(2) 0.33241(10) 0.32994(16) 0.0579(5) Uani 1 1 d
C12B C 0.70142(18) 0.19795(11) 0.35312(14) 0.0544(5) Uani 1 1 d
C13A C 1.00463(14) 0.29674(8) 0.13907(11) 0.0442(4) Uani 1 1 d
C13B C 0.74729(13) 0.24584(8) 0.18016(10) 0.0369(3) Uani 1 1 d
C14A C 0.9660(2) 0.35680(10) 0.13452(15) 0.0639(6) Uani 1 1 d
C14B C 0.74006(15) 0.24245(10) 0.09974(11) 0.0469(4) Uani 1 1 d
C15A C 0.9116(2) 0.38434(13) 0.05953(19) 0.0828(8) Uani 1 1 d
C15B C 0.68855(16) 0.28844(11) 0.04517(12) 0.0548(5) Uani 1 1 d
C16A C 0.8957(2) 0.35239(14) -0.01073(17) 0.0762(8) Uani 1 1 d
C16B C 0.64493(18) 0.33899(11) 0.06986(13) 0.0579(5) Uani 1 1 d
C17A C 0.93377(19) 0.29279(13) -0.00743(14) 0.0658(6) Uani 1 1 d
C17B C 0.65216(18) 0.34360(10) 0.14939(13) 0.0547(5) Uani 1 1 d
C18A C 0.98746(17) 0.26469(11) 0.06699(13) 0.0541(5) Uani 1 1 d
C18B C 0.70281(15) 0.29718(9) 0.20421(11) 0.0442(4) Uani 1 1 d
N1 N 1.03796(13) 0.00034(6) 0.22774(8) 0.0420(3) Uani 1 1 d
N2 N 0.92207(14) -0.00882(8) 0.09608(9) 0.0484(4) Uani 1 1 d
O1 O 1.23551(10) 0.04856(6) 0.30312(8) 0.0449(3) Uani 1 1 d
O2 O 1.14491(11) -0.02862(5) 0.36656(7) 0.0464(3) Uani 1 1 d
P1 P 1.12050(4) 0.030520(19) 0.30962(2) 0.03531(10) Uani 1 1 d
P1A P 1.07891(3) 0.255166(19) 0.23331(3) 0.03737(10) Uani 1 1 d
P1B P 0.81947(3) 0.18287(2) 0.24735(3) 0.03636(10) Uani 1 1 d
S1 S 1.07654(4) 0.10222(2) 0.36029(3) 0.04535(11) Uani 1 1 d
S2 S 0.97967(4) 0.10534(2) 0.13338(3) 0.04754(12) Uani 1 1 d
Cu1 Cu 0.993974(16) 0.164284(9) 0.245007(12) 0.03679(7) Uani 1 1 d
H2 H 0.8913(17) 0.0111(9) 0.0581(12) 0.044(6) Uiso 1 1 d
H2A H 1.2470(19) 0.1641(11) 0.2570(14) 0.063(7) Uiso 1 1 d
H2B H 0.833(2) 0.0585(12) 0.2878(16) 0.082(8) Uiso 1 1 d
H3A H 1.423(3) 0.1612(15) 0.2434(19) 0.112(11) Uiso 1 1 d
H3B H 0.714(3) -0.0199(18) 0.257(2) 0.121(14) Uiso 1 1 d
H4A H 1.495(2) 0.2481(11) 0.2096(15) 0.076(7) Uiso 1 1 d
H4B H 0.534(3) -0.0118(18) 0.171(2) 0.134(13) Uiso 1 1 d
H5A H 1.2162(19) 0.3426(11) 0.1920(14) 0.066(7) Uiso 1 1 d
H5B H 1.392(2) 0.3428(11) 0.1833(14) 0.069(7) Uiso 1 1 d
H6B H 0.468(3) 0.0808(16) 0.104(2) 0.121(12) Uiso 1 1 d
H7 H 1.283(2) -0.0364(13) 0.2844(16) 0.088(8) Uiso 1 1 d
H7B H 0.591(2) 0.1631(13) 0.1342(16) 0.079(9) Uiso 1 1 d
H8A H 1.2687(18) 0.3119(9) 0.3632(12) 0.051(5) Uiso 1 1 d
H8B H 0.9622(18) 0.2243(9) 0.4016(12) 0.051(6) Uiso 1 1 d
H9A H 1.283(2) 0.3737(12) 0.4714(15) 0.080(8) Uiso 1 1 d
H9B H 0.947(2) 0.2544(13) 0.5235(18) 0.094(9) Uiso 1 1 d
H10B H 0.771(2) 0.2512(12) 0.5369(16) 0.080(8) Uiso 1 1 d
H11 H 1.207(2) 0.0132(13) 0.4668(15) 0.076(8) Uiso 1 1 d
H11A H 1.134(2) 0.4109(11) 0.4951(15) 0.071(7) Uiso 1 1 d
H11B H 0.618(2) 0.2123(11) 0.4261(14) 0.071(7) Uiso 1 1 d
H12A H 0.955(2) 0.3796(14) 0.4075(18) 0.099(10) Uiso 1 1 d
H12B H 0.6439(19) 0.1809(10) 0.3125(14) 0.058(6) Uiso 1 1 d
H13A H 0.942(2) 0.3210(11) 0.2976(14) 0.062(7) Uiso 1 1 d
H14A H 0.973(2) 0.3805(11) 0.1805(15) 0.070(7) Uiso 1 1 d
H14B H 0.7702(16) 0.2110(10) 0.0850(12) 0.048(5) Uiso 1 1 d
H15A H 0.878(3) 0.4215(15) 0.0536(18) 0.102(10) Uiso 1 1 d
H15B H 0.6831(18) 0.2841(10) -0.0073(14) 0.062(6) Uiso 1 1 d
H16A H 0.855(2) 0.3702(14) -0.0611(18) 0.097(9) Uiso 1 1 d
H16B H 0.611(2) 0.3692(12) 0.0333(15) 0.072(7) Uiso 1 1 d
H17A H 0.9234(19) 0.2695(11) -0.0599(15) 0.072(7) Uiso 1 1 d
H17B H 0.6210(19) 0.3774(11) 0.1658(13) 0.063(6) Uiso 1 1 d
H18A H 1.0169(18) 0.2220(11) 0.0700(13) 0.061(6) Uiso 1 1 d
H18B H 0.7066(18) 0.3011(10) 0.2574(14) 0.060(6) Uiso 1 1 d
H41 H 1.069(2) -0.0999(13) 0.1564(18) 0.087(9) Uiso 1 1 d
H42 H 1.033(3) -0.0941(18) 0.050(2) 0.145(14) Uiso 1 1 d
H43 H 1.008(2) -0.1497(15) 0.0975(17) 0.094(9) Uiso 1 1 d
H51 H 0.906(3) -0.0872(15) 0.207(2) 0.105(11) Uiso 1 1 d
H52 H 0.844(3) -0.1418(16) 0.1463(18) 0.102(10) Uiso 1 1 d
H53 H 0.790(2) -0.0767(13) 0.1448(16) 0.081(9) Uiso 1 1 d
H61 H 0.758(2) -0.0741(13) 0.0086(17) 0.085(10) Uiso 1 1 d
H62 H 0.817(3) -0.1356(16) 0.0025(18) 0.106(10) Uiso 1 1 d
H63 H 0.851(3) -0.0704(17) -0.035(2) 0.128(13) Uiso 1 1 d
H81 H 1.438(3) 0.0643(16) 0.3133(19) 0.107(11) Uiso 1 1 d
H82 H 1.464(3) -0.0066(15) 0.308(2) 0.111(11) Uiso 1 1 d
H83 H 1.431(2) 0.0114(13) 0.3808(19) 0.091(9) Uiso 1 1 d
H91 H 1.295(3) 0.0527(15) 0.1767(18) 0.094(10) Uiso 1 1 d
H92 H 1.199(3) 0.0036(13) 0.1530(18) 0.091(9) Uiso 1 1 d
H93 H 1.325(3) -0.0162(15) 0.1722(19) 0.106(10) Uiso 1 1 d
H101 H 1.050(3) -0.0357(18) 0.469(2) 0.130(14) Uiso 1 1 d
H102 H 1.148(4) -0.046(2) 0.541(3) 0.18(2) Uiso 1 1 d
H103 H 1.120(4) -0.103(2) 0.468(3) 0.17(2) Uiso 1 1 d
H121 H 1.356(3) -0.0408(18) 0.465(2) 0.132(14) Uiso 1 1 d
H122 H 1.286(3) -0.1091(18) 0.4641(19) 0.115(12) Uiso 1 1 d
H123 H 1.332(3) -0.0600(16) 0.534(2) 0.111(11) Uiso 1 1 d

loop_
_atom_site_aniso_label
_atom_site_aniso_U_11
_atom_site_aniso_U_22
_atom_site_aniso_U_33
_atom_site_aniso_U_23
_atom_site_aniso_U_13
_atom_site_aniso_U_12
C1 0.0379(9) 0.0376(8) 0.0337(8) 0.0009(7) 0.0113(7) 0.0018(7)
C1A 0.0316(8) 0.0417(9) 0.0407(9) 0.0033(7) 0.0098(7) -0.0020(6)
C1B 0.0470(11) 0.0482(11) 0.0710(13) -0.0158(9) 0.0346(10) -0.0101(8)
C2A 0.0418(11) 0.0499(12) 0.0913(17) 0.0198(11) 0.0235(11) 0.0043(9)
C2B 0.0723(17) 0.0461(13) 0.158(3) -0.0032(15) 0.064(2) -0.0049(11)
C3 0.0704(13) 0.0454(10) 0.0393(10) -0.0049(8) 0.0167(9) -0.0140(9)
C3A 0.0481(13) 0.0679(16) 0.141(3) 0.0290(16) 0.0393(15) 0.0179(11)
C3B 0.123(3) 0.0500(17) 0.247(5) -0.022(2) 0.122(4) -0.0190(18)
C4 0.101(2) 0.0572(15) 0.0783(19) -0.0105(14) 0.0319(17) 0.0097(14)
C4A 0.0382(11) 0.0873(17) 0.0855(17) 0.0147(13) 0.0248(11) 0.0000(11)
C4B 0.108(3) 0.092(3) 0.210(5) -0.080(3) 0.109(3) -0.061(2)
C5 0.122(3) 0.0755(19) 0.081(2) -0.0128(15) 0.059(2) -0.036(2)
C5A 0.0459(11) 0.0681(14) 0.0520(11) 0.0056(10) 0.0183(9) -0.0141(10)
C5B 0.075(2) 0.128(3) 0.118(3) -0.053(2) 0.047(2) -0.055(2)
C6 0.101(2) 0.0763(19) 0.0612(16) -0.0165(14) 0.0081(16) -0.0296(18)
C6A 0.0455(10) 0.0451(10) 0.0537(11) 0.0053(8) 0.0189(9) -0.0029(8)
C6B 0.0506(13) 0.0893(19) 0.0764(16) -0.0199(14) 0.0253(12) -0.0249(13)
C7 0.0662(14) 0.0440(11) 0.0801(15) 0.0058(10) 0.0417(12) 0.0118(10)
C7A 0.0454(10) 0.0322(8) 0.0470(10) 0.0070(7) 0.0166(8) -0.0018(7)
C7B 0.0423(9) 0.0391(9) 0.0407(9) 0.0086(7) 0.0166(7) 0.0065(7)
C8 0.0559(15) 0.101(2) 0.089(2) 0.0228(18) 0.0293(14) 0.0266(14)
C8A 0.0499(11) 0.0553(11) 0.0447(10) 0.0049(9) 0.0121(9) -0.0042(9)
C8B 0.0560(12) 0.0547(11) 0.0463(11) 0.0020(9) 0.0164(9) 0.0019(9)
C9 0.078(2) 0.108(3) 0.0753(18) -0.0235(17) 0.0426(16) -0.0126(18)
C9A 0.0794(17) 0.0634(14) 0.0450(11) 0.0022(10) 0.0144(12) -0.0144(12)
C9B 0.0885(19) 0.0683(15) 0.0470(12) -0.0038(11) 0.0155(13) 0.0066(13)
C10 0.126(3) 0.184(5) 0.076(2) 0.048(3) 0.058(2) 0.043(3)
C10A 0.111(2) 0.0498(12) 0.0566(14) -0.0024(10) 0.0401(14) -0.0095(13)
C10B 0.106(2) 0.0663(15) 0.0489(13) 0.0129(11) 0.0381(14) 0.0300(14)
C11 0.0874(17) 0.0435(11) 0.0342(10) 0.0051(8) -0.0005(10) 0.0005(10)
C11A 0.0881(19) 0.0512(13) 0.0885(18) -0.0034(12) 0.0519(16) 0.0047(12)
C11B 0.0763(16) 0.0768(15) 0.0646(15) 0.0227(12) 0.0446(13) 0.0252(13)
C12 0.0719(19) 0.114(3) 0.076(2) 0.043(2) -0.0053(16) 0.0052(18)
C12A 0.0538(13) 0.0467(11) 0.0748(15) -0.0025(10) 0.0252(12) 0.0002(9)
C12B 0.0482(12) 0.0664(13) 0.0535(12) 0.0113(10) 0.0241(10) 0.0089(10)
C13A 0.0312(8) 0.0440(9) 0.0524(10) 0.0099(8) 0.0090(8) -0.0035(7)
C13B 0.0285(8) 0.0451(9) 0.0361(8) -0.0003(7) 0.0104(7) 0.0007(6)
C14A 0.0642(14) 0.0464(11) 0.0622(14) 0.0084(10) -0.0001(11) 0.0036(10)
C14B 0.0395(10) 0.0615(12) 0.0393(9) -0.0064(9) 0.0137(8) 0.0038(8)
C15A 0.0754(17) 0.0581(15) 0.088(2) 0.0243(14) -0.0035(14) 0.0089(12)
C15B 0.0433(11) 0.0860(15) 0.0334(10) 0.0054(10) 0.0117(8) 0.0061(10)
C16A 0.0571(14) 0.0889(19) 0.0627(15) 0.0327(14) -0.0023(12) -0.0080(12)
C16B 0.0539(12) 0.0715(14) 0.0459(11) 0.0192(10) 0.0151(9) 0.0142(10)
C17A 0.0532(13) 0.0899(18) 0.0515(13) 0.0142(12) 0.0153(10) -0.0076(12)
C17B 0.0594(12) 0.0547(12) 0.0521(11) 0.0080(9) 0.0223(10) 0.0171(9)
C18A 0.0485(11) 0.0624(13) 0.0510(11) 0.0090(10) 0.0175(9) -0.0011(9)
C18B 0.0475(10) 0.0500(10) 0.0367(9) 0.0027(8) 0.0170(8) 0.0077(8)
N1 0.0489(9) 0.0374(7) 0.0330(7) -0.0006(6) 0.0068(6) 0.0022(6)
N2 0.0603(10) 0.0433(8) 0.0301(8) 0.0033(7) 0.0022(7) -0.0027(7)
O1 0.0442(7) 0.0386(6) 0.0520(7) -0.0010(5) 0.0174(6) 0.0036(5)
O2 0.0606(8) 0.0365(6) 0.0330(6) 0.0051(5) 0.0058(6) 0.0023(5)
P1 0.0399(2) 0.0321(2) 0.0298(2) 0.00140(16) 0.00750(17) 0.00383(16)
P1A 0.0318(2) 0.0331(2) 0.0454(2) 0.00458(17) 0.01159(18) -0.00124(16)
P1B 0.0305(2) 0.0377(2) 0.0418(2) 0.00021(17) 0.01419(18) 0.00106(16)
S1 0.0560(3) 0.0431(2) 0.0335(2) -0.00057(17) 0.01187(19) 0.01247(19)
S2 0.0675(3) 0.0378(2) 0.0358(2) 0.00418(17) 0.0167(2) 0.0023(2)
Cu1 0.03376(11) 0.03359(11) 0.04307(12) 0.00230(8) 0.01391(9) 0.00126(7)

loop_
_atom_type_symbol
_atom_type_description
_atom_type_scat_dispersion_real
_atom_type_scat_dispersion_imag
_atom_type_scat_source
C C 0.0033 0.0016 'International Tables Vol C Tables 4.2.6.8 and 6.1.1.4'
H H 0.0000 0.0000 'International Tables Vol C Tables 4.2.6.8 and 6.1.1.4'
N N 0.0061 0.0033 'International Tables Vol C Tables 4.2.6.8 and 6.1.1.4'
O O 0.0106 0.0060 'International Tables Vol C Tables 4.2.6.8 and 6.1.1.4'
P P 0.1023 0.0942 'International Tables Vol C Tables 4.2.6.8 and 6.1.1.4'
S S 0.1246 0.1234 'International Tables Vol C Tables 4.2.6.8 and 6.1.1.4'
Cu Cu 0.3201 1.2651 'International Tables Vol C Tables 4.2.6.8 and 6.1.1.4'

loop_
_geom_angle_atom_site_label_1
_geom_angle_atom_site_label_2
_geom_angle_atom_site_label_3
_geom_angle
N1 C1 N2 118.10(15)
N1 C1 S2 128.39(13)
N2 C1 S2 113.47(12)
C2A C1A C6A 118.64(17)
C2A C1A P1A 120.46(14)
C6A C1A P1A 120.90(14)
C2B C1B C6B 119.3(2)
C2B C1B P1B 117.01(19)
C6B C1B P1B 123.52(19)
C1A C2A C3A 119.5(2)
C1B C2B C3B 119.6(3)
N2 C3 C5 111.2(2)
N2 C3 C4 109.60(19)
C5 C3 C4 110.8(3)
N2 C3 C6 105.49(19)
C5 C3 C6 111.5(3)
C4 C3 C6 108.0(2)
C4A C3A C2A 121.2(2)
C4B C3B C2B 120.0(4)
C5A C4A C3A 120.0(2)
C5B C4B C3B 120.7(3)
C4A C5A C6A 119.5(2)
C4B C5B C6B 120.0(4)
C5A C6A C1A 121.10(19)
C1B C6B C5B 120.4(3)
O1 C7 C9 109.4(2)
O1 C7 C8 105.6(2)
C9 C7 C8 112.5(2)
C12A C7A C8A 117.65(19)
C12A C7A P1A 119.37(15)
C8A C7A P1A 122.56(15)
C8B C7B C12B 118.27(18)
C8B C7B P1B 119.41(14)
C12B C7B P1B 122.31(15)
C9A C8A C7A 120.5(2)
C7B C8B C9B 120.2(2)
C10A C9A C8A 120.9(2)
C10B C9B C8B 120.4(2)
C9A C10A C11A 119.6(2)
C9B C10B C11B 120.0(2)
O2 C11 C10 106.7(3)
O2 C11 C12 107.9(2)
C10 C11 C12 111.5(3)
C10A C11A C12A 120.1(2)
C10B C11B C12B 120.1(2)
C11A C12A C7A 121.2(2)
C11B C12B C7B 120.9(2)
C14A C13A C18A 118.45(19)
C14A C13A P1A 125.03(17)
C18A C13A P1A 116.52(15)
C18B C13B C14B 118.23(16)
C18B C13B P1B 124.67(13)
C14B C13B P1B 117.07(13)
C13A C14A C15A 120.4(3)
C15B C14B C13B 120.94(19)
C16A C15A C14A 120.5(3)
C16B C15B C14B 120.18(19)
C15A C16A C17A 120.0(2)
C15B C16B C17B 119.8(2)
C16A C17A C18A 120.0(3)
C16B C17B C18B 120.2(2)
C17A C18A C13A 120.7(2)
C17B C18B C13B 120.64(18)
C1 N1 P1 129.00(13)
C1 N2 C3 129.69(16)
C7 O1 P1 123.27(13)
C11 O2 P1 123.81(12)
O2 P1 O1 105.37(7)
O2 P1 N1 99.35(7)
O1 P1 N1 112.13(8)
O2 P1 S1 111.60(5)
O1 P1 S1 105.91(5)
N1 P1 S1 121.44(6)
C7A P1A C1A 102.42(8)
C7A P1A C13A 105.75(8)
C1A P1A C13A 99.06(8)
C7A P1A Cu1 115.08(6)
C1A P1A Cu1 119.68(6)
C13A P1A Cu1 112.80(6)
C13B P1B C1B 102.71(9)
C13B P1B C7B 103.40(7)
C1B P1B C7B 100.28(8)
C13B P1B Cu1 113.19(5)
C1B P1B Cu1 115.20(6)
C7B P1B Cu1 119.81(6)
P1 S1 Cu1 99.78(2)
C1 S2 Cu1 109.29(6)
P1A Cu1 S2 106.777(19)
P1A Cu1 P1B 111.009(17)
S2 Cu1 P1B 109.502(19)
P1A Cu1 S1 118.740(19)
S2 Cu1 S1 107.429(18)
P1B Cu1 S1 103.139(18)

loop_
_geom_bond_atom_site_label_1
_geom_bond_atom_site_label_2
_geom_bond_distance
C1 N1 1.313(2)
C1 N2 1.349(2)
C1 S2 1.7424(17)
C1A C2A 1.378(3)
C1A C6A 1.397(2)
C1A P1A 1.8306(17)
C1B C2B 1.385(3)
C1B C6B 1.386(3)
C1B P1B 1.8307(19)
C2A C3A 1.386(3)
C2B C3B 1.399(4)
C3 N2 1.478(2)
C3 C5 1.509(3)
C3 C4 1.526(4)
C3 C6 1.529(3)
C3A C4A 1.371(4)
C3B C4B 1.371(7)
C4A C5A 1.365(3)
C4B C5B 1.362(6)
C5A C6A 1.384(3)
C5B C6B 1.387(4)
C7 O1 1.461(2)
C7 C9 1.501(4)
C7 C8 1.514(4)
C7A C12A 1.393(3)
C7A C8A 1.394(3)
C7A P1A 1.8302(19)
C7B C8B 1.386(3)
C7B C12B 1.395(3)
C7B P1B 1.8323(18)
C8A C9A 1.387(3)
C8B C9B 1.394(3)
C9A C10A 1.367(4)
C9B C10B 1.370(4)
C10 C11 1.492(5)
C10A C11A 1.375(4)
C10B C11B 1.372(4)
C11 O2 1.455(2)
C11 C12 1.506(4)
C11A C12A 1.385(3)
C11B C12B 1.379(3)
C13A C14A 1.384(3)
C13A C18A 1.397(3)
C13A P1A 1.8338(18)
C13B C18B 1.387(2)
C13B C14B 1.394(2)
C13B P1B 1.8285(17)
C14A C15A 1.393(3)
C14B C15B 1.380(3)
C15A C16A 1.371(4)
C15B C16B 1.373(3)
C16A C17A 1.373(4)
C16B C17B 1.380(3)
C17A C18A 1.389(3)
C17B C18B 1.386(3)
N1 P1 1.5994(14)
O1 P1 1.5896(13)
O2 P1 1.5874(12)
P1 S1 1.9752(6)
P1A Cu1 2.2991(5)
P1B Cu1 2.3201(5)
S1 Cu1 2.3533(5)
S2 Cu1 2.3013(5)

loop_
_geom_torsion_atom_site_label_1
_geom_torsion_atom_site_label_2
_geom_torsion_atom_site_label_3
_geom_torsion_atom_site_label_4
_geom_torsion
C6A C1A C2A C3A 0.3(4)
P1A C1A C2A C3A 179.8(2)
C6B C1B C2B C3B -1.9(4)
P1B C1B C2B C3B 174.0(3)
C1A C2A C3A C4A 0.2(5)
C1B C2B C3B C4B 1.0(6)
C2A C3A C4A C5A 0.2(5)
C2B C3B C4B C5B 0.7(6)
C3A C4A C5A C6A -1.0(4)
C3B C4B C5B C6B -1.5(6)
C4A C5A C6A C1A 1.5(3)
C2A C1A C6A C5A -1.1(3)
P1A C1A C6A C5A 179.31(15)
C2B C1B C6B C5B 1.1(4)
P1B C1B C6B C5B -174.5(2)
C4B C5B C6B C1B 0.5(5)
C12A C7A C8A C9A -0.2(3)
P1A C7A C8A C9A -172.66(15)
C12B C7B C8B C9B -2.5(3)
P1B C7B C8B C9B 175.92(17)
C7A C8A C9A C10A -0.2(3)
C7B C8B C9B C10B 0.9(3)
C8A C9A C10A C11A 0.5(3)
C8B C9B C10B C11B 0.9(4)
C9A C10A C11A C12A -0.4(4)
C9B C10B C11B C12B -1.0(4)
C10A C11A C12A C7A 0.1(4)
C8A C7A C12A C11A 0.2(3)
P1A C7A C12A C11A 172.95(18)
C10B C11B C12B C7B -0.7(3)
C8B C7B C12B C11B 2.4(3)
P1B C7B C12B C11B -175.97(17)
C18A C13A C14A C15A -0.2(3)
P1A C13A C14A C15A 179.2(2)
C18B C13B C14B C15B -1.0(3)
P1B C13B C14B C15B -178.99(15)
C13A C14A C15A C16A -0.1(4)
C13B C14B C15B C16B 1.0(3)
C14A C15A C16A C17A -0.1(4)
C14B C15B C16B C17B -0.4(3)
C15A C16A C17A C18A 0.5(4)
C15B C16B C17B C18B -0.3(3)
C16A C17A C18A C13A -0.8(3)
C14A C13A C18A C17A 0.6(3)
P1A C13A C18A C17A -178.81(16)
C16B C17B C18B C13B 0.4(3)
C14B C13B C18B C17B 0.3(3)
P1B C13B C18B C17B 178.13(16)
N2 C1 N1 P1 176.53(14)
S2 C1 N1 P1 -1.0(3)
N1 C1 N2 C3 -0.2(3)
S2 C1 N2 C3 177.73(17)
C5 C3 N2 C1 57.7(3)
C4 C3 N2 C1 -65.2(3)
C6 C3 N2 C1 178.8(2)
C9 C7 O1 P1 94.0(2)
C8 C7 O1 P1 -144.58(18)
C10 C11 O2 P1 121.4(3)
C12 C11 O2 P1 -118.6(2)
C11 O2 P1 O1 77.63(17)
C11 O2 P1 N1 -166.19(17)
C11 O2 P1 S1 -36.86(18)
C7 O1 P1 O2 54.97(16)
C7 O1 P1 N1 -52.11(17)
C7 O1 P1 S1 173.34(14)
C1 N1 P1 O2 175.22(16)
C1 N1 P1 O1 -73.87(18)
C1 N1 P1 S1 52.68(19)
C12A C7A P1A C1A 170.16(15)
C8A C7A P1A C1A -17.48(17)
C12A C7A P1A C13A 66.88(17)
C8A C7A P1A C13A -120.75(15)
C12A C7A P1A Cu1 -58.33(16)
C8A C7A P1A Cu1 114.04(14)
C2A C1A P1A C7A 116.65(18)
C6A C1A P1A C7A -63.78(16)
C2A C1A P1A C13A -134.89(18)
C6A C1A P1A C13A 44.67(17)
C2A C1A P1A Cu1 -12.04(19)
C6A C1A P1A Cu1 167.53(13)
C14A C13A P1A C7A -3.9(2)
C18A C13A P1A C7A 175.50(14)
C14A C13A P1A C1A -109.65(19)
C18A C13A P1A C1A 69.75(15)
C14A C13A P1A Cu1 122.70(17)
C18A C13A P1A Cu1 -57.90(15)
C18B C13B P1B C1B 109.66(16)
C14B C13B P1B C1B -72.48(15)
C18B C13B P1B C7B 5.67(17)
C14B C13B P1B C7B -176.47(14)
C18B C13B P1B Cu1 -125.48(14)
C14B C13B P1B Cu1 52.38(15)
C2B C1B P1B C13B 174.28(19)
C6B C1B P1B C13B -10.0(2)
C2B C1B P1B C7B -79.3(2)
C6B C1B P1B C7B 96.37(19)
C2B C1B P1B Cu1 50.7(2)
C6B C1B P1B Cu1 -133.56(17)
C8B C7B P1B C13B -108.64(15)
C12B C7B P1B C13B 69.74(17)
C8B C7B P1B C1B 145.51(16)
C12B C7B P1B C1B -36.11(18)
C8B C7B P1B Cu1 18.45(17)
C12B C7B P1B Cu1 -163.17(14)
O2 P1 S1 Cu1 -161.99(6)
O1 P1 S1 Cu1 83.86(5)
N1 P1 S1 Cu1 -45.45(7)
N1 C1 S2 Cu1 -34.44(18)
N2 C1 S2 Cu1 147.88(12)
C7A P1A Cu1 S2 178.91(6)
C1A P1A Cu1 S2 -58.40(7)
C13A P1A Cu1 S2 57.45(7)
C7A P1A Cu1 P1B 59.61(7)
C1A P1A Cu1 P1B -177.70(6)
C13A P1A Cu1 P1B -61.84(7)
C7A P1A Cu1 S1 -59.62(7)
C1A P1A Cu1 S1 63.07(7)
C13A P1A Cu1 S1 178.93(7)
C1 S2 Cu1 P1A 150.67(6)
C1 S2 Cu1 P1B -89.06(6)
C1 S2 Cu1 S1 22.28(7)
C13B P1B Cu1 P1A 37.07(6)
C1B P1B Cu1 P1A 154.86(8)
C7B P1B Cu1 P1A -85.35(7)
C13B P1B Cu1 S2 -80.58(6)
C1B P1B Cu1 S2 37.21(8)
C7B P1B Cu1 S2 157.01(6)
C13B P1B Cu1 S1 165.28(6)
C1B P1B Cu1 S1 -76.93(8)
C7B P1B Cu1 S1 42.87(7)
P1 S1 Cu1 P1A -111.79(3)
P1 S1 Cu1 S2 9.35(3)
P1 S1 Cu1 P1B 124.99(2)
